data_7159418
loop_
_publ_author_name
'Kurup, Harikrishnan M.'
'Kvach, Maksim V.'
'Harjes, Stefan'
'Jameson, Geoffrey B.'
'Harjes, Elena'
'Filichev, Vyacheslav V.'

_publ_section_title
;
 Seven-membered ring nucleobases as inhibitors of human cytidine deaminase
 and APOBEC3A.
;
_journal_issue 24
_journal_name_full 'Organic &amp; biomolecular chemistry'
_journal_page_first 5117
_journal_page_last 5128
_journal_paper_doi 10.1039/d3ob00392b
_journal_volume 21
_journal_year 2023
_chemical_absolute_configuration rmad
_chemical_formula_moiety 'C34 H34 N O7'
_chemical_formula_sum 'C34 H34 N O7'
_chemical_formula_weight 568.62
_chemical_name_systematic 1-[2-deoxy-3,5-bis-O-(4-methylbenzoyl)-\b-D-erythro-pentofuranosyl]-(R)-5-benzyloxyazepan-2-one
_space_group_crystal_system monoclinic
_space_group_IT_number 5
_space_group_name_Hall 'I 2y'
_space_group_name_H-M_alt 'I 1 2 1'
_atom_sites_solution_hydrogens geom
_audit_creation_date 2022-09-07
_audit_creation_method
;
Olex2 1.2
(compiled 2018.05.29 svn.r3508 for OlexSys, GUI svn.r5506)
;
_audit_update_record
;
2022-09-14 deposited with the CCDC.	2023-05-23 downloaded from the CCDC.
;
_cell_angle_alpha 90
_cell_angle_beta 98.636(9)
_cell_angle_gamma 90
_cell_formula_units_Z 4
_cell_length_a 19.200(2)
_cell_length_b 5.3821(5)
_cell_length_c 32.153(4)
_cell_measurement_reflns_used 4610
_cell_measurement_temperature 293(2)
_cell_measurement_theta_max 66.554
_cell_measurement_theta_min 5.567
_cell_volume 3284.9(6)
_computing_cell_refinement 'FSProcess in Process-Auto (Rigaku, 1998)'
_computing_data_collection 'CrystalClear (Rigaku, 2005)'
_computing_data_reduction 'FSProcess in Process-Auto (Rigaku, 1998)'
_computing_molecular_graphics 'Olex2 (Dolomanov et al., 2009)'
_computing_publication_material 'Olex2 (Dolomanov et al., 2009)'
_computing_structure_refinement 'ShelXL (Sheldrick, 2015)'
_computing_structure_solution 'SHELXT 2014/5 (Sheldrick, 2014)'
_diffrn_ambient_temperature 293(2)
_diffrn_detector 'Image plate'
_diffrn_detector_area_resol_mean 10
_diffrn_measured_fraction_theta_full 0.887
_diffrn_measured_fraction_theta_max 0.887
_diffrn_measurement_device_type 'Rigaku Spider/Rapide'
_diffrn_measurement_method \w-scans
_diffrn_radiation_monochromator 'Rigaku VariMax-HF Confocal Optical System'
_diffrn_radiation_type CuK\a
_diffrn_radiation_wavelength 1.54187
_diffrn_reflns_av_R_equivalents 0.0442
_diffrn_reflns_av_unetI/netI 0.0735
_diffrn_reflns_Laue_measured_fraction_full 0.887
_diffrn_reflns_Laue_measured_fraction_max 0.887
_diffrn_reflns_limit_h_max 13
_diffrn_reflns_limit_h_min -22
_diffrn_reflns_limit_k_max 5
_diffrn_reflns_limit_k_min -4
_diffrn_reflns_limit_l_max 38
_diffrn_reflns_limit_l_min -38
_diffrn_reflns_number 6980
_diffrn_reflns_point_group_measured_fraction_full 0.735
_diffrn_reflns_point_group_measured_fraction_max 0.735
_diffrn_reflns_theta_full 66.554
_diffrn_reflns_theta_max 66.554
_diffrn_reflns_theta_min 5.567
_diffrn_source 'Rigaku MM007 microfocus roating anode/'
_exptl_absorpt_coefficient_mu 0.655
_exptl_absorpt_correction_T_max 1
_exptl_absorpt_correction_T_min 0.548
_exptl_absorpt_correction_type multi-scan
_exptl_absorpt_process_details '(ABSCOR; Higashi, 1995)'
_exptl_crystal_colour colourless
_exptl_crystal_density_diffrn 1.150
_exptl_crystal_density_meas ?
_exptl_crystal_density_method 'not measured'
_exptl_crystal_description 'flattened needle'
_exptl_crystal_F_000 1284
_exptl_crystal_size_max 0.25
_exptl_crystal_size_mid 0.10
_exptl_crystal_size_min 0.05
_refine_diff_density_max 0.155
_refine_diff_density_min -0.173
_refine_diff_density_rms 0.043
_refine_ls_abs_structure_details
;
 Flack x determined using 505 quotients [(I+)-(I-)]/[(I+)+(I-)]
 (Parsons, Flack and Wagner, Acta Cryst. B69 (2013) 249-259).
;
_refine_ls_abs_structure_Flack -0.2(3)
_refine_ls_extinction_method none
_refine_ls_goodness_of_fit_ref 0.914
_refine_ls_hydrogen_treatment constr
_refine_ls_matrix_type full
_refine_ls_number_parameters 380
_refine_ls_number_reflns 4270
_refine_ls_number_restraints 187
_refine_ls_restrained_S_all 0.917
_refine_ls_R_factor_all 0.1303
_refine_ls_R_factor_gt 0.0693
_refine_ls_shift/su_max 0.001
_refine_ls_shift/su_mean 0.000
_refine_ls_structure_factor_coef Fsqd
_refine_ls_weighting_details 'w=1/[\s^2^(Fo^2^)+(0.1410P)^2^] where P=(Fo^2^+2Fc^2^)/3'
_refine_ls_weighting_scheme calc
_refine_ls_wR_factor_gt 0.1842
_refine_ls_wR_factor_ref 0.2434
_reflns_Friedel_coverage 0.485
_reflns_Friedel_fraction_full 0.543
_reflns_Friedel_fraction_max 0.543
_reflns_number_gt 1774
_reflns_number_total 4270
_reflns_threshold_expression 'I > 2\s(I)'
_cod_data_source_file d3ob00392b2.cif
_cod_data_source_block hari_se_sx
_cod_depositor_comments
;
The following automatic conversions were performed:

data item '_exptl_crystal_density_meas' value 'not measured' was
changed to '?' -- the value is perceived as not measured.

Automatic conversion script
Id: cif_fix_values 8170 2020-07-09 18:12:32Z antanas 
;
_cod_database_code 7159418
_shelx_shelxl_version_number 2017/1
_shelx_space_group_comment
;
The symmetry employed for this shelxl refinement is uniquely defined
by the following loop, which should always be used as a source of
symmetry information in preference to the above space-group names.
They are only intended as comments.
;
_shelx_estimated_absorpt_t_max 0.968
_shelx_estimated_absorpt_t_min 0.877
_exptl_absorpt_special_details
;
Note that the experimental absorption process corrects not only for absorption but for mis-alignment.
;
_olex2_refinement_description
;
1. Fixed Uiso
 At 1.2 times of:
  All C(H) groups, All C(H,H) groups
 At 1.5 times of:
  All C(H,H,H) groups
2. Restrained distances
 C22T-C28T = C27T-C25T = C24T-C23T
 1.392 with sigma of 0.01
 C2T-C7T = C6T-C5T = C4T-C3T
 1.392 with sigma of 0.01
 C15T-C12T = C17T-C13T = C18T-C14T
 2.784 with sigma of 0.01
 C12T-C18T = C17T-C15T = C14T-C13T
 1.392 with sigma of 0.01
 C15T-C12T
 2.784 with sigma of 0.01
 C17T-C13T
 2.784 with sigma of 0.01
 C18T-C14T
 2.784 with sigma of 0.01
3. Restrained planarity
 O3', O11T, C11T, C12T
 with sigma of 0.1
 C21T, C22T, C28T, C27T, C25T, C26T, C24T, C23T
 with sigma of 0.1
 C22T, C21T, O21T, O5'
 with sigma of 0.1
 C11T, C12T, C13T, C14T, C15T, C16T, C17T, C18T
 with sigma of 0.1
 C1T, C2T, C7T, C6T, C5T, C4T, C3T
 with sigma of 0.1
 C1', N1, C2, O2, C3
 with sigma of 0.1
4. Rigid bond restraints
 C11T, C12T, C18T, C17T, C15T, C16T, C14T, C13T
 with sigma for 1-2 distances of 0.01 and sigma for 1-3 distances of 0.01
 C1T, C2T, C7T, C6T, C5T, C4T, C3T
 with sigma for 1-2 distances of 0.01 and sigma for 1-3 distances of 0.01
5. Uiso/Uaniso restraints and constraints
C12T \\sim C18T \\sim C17T \\sim C15T \\sim C16T \\sim C14T \\sim C13T: within
2A with sigma of 0.1 and sigma for terminal atoms of 0.1
C1T \\sim C2T \\sim C7T \\sim C6T \\sim C5T \\sim C4T \\sim C3T: within 2A with
sigma of 0.1 and sigma for terminal atoms of 0.1
Uanis(C16T) \\sim Ueq, Uanis(C18T) \\sim Ueq, Uanis(C13T) \\sim Ueq,
Uanis(C14T) \\sim Ueq, Uanis(C17T) \\sim Ueq, Uanis(C15T) \\sim Ueq: with sigma
of 0.1 and sigma for terminal atoms of 0.2
6.a Ternary CH refined with riding coordinates:
 C1'(H1'), C4'(H4'), C3'(H3'), C5(H5)
6.b Secondary CH2 refined with riding coordinates:
 C3(H3A,H3B), C7(H7A,H7B), C5'(H5'A,H5'B), C6(H6A,H6B), C2'(H2'A,H2'B), C4(H4A,
 H4B), C1T(H1TA,H1TB)
6.c Aromatic/amide H refined with riding coordinates:
 C28T(H28T), C23T(H23T), C24T(H24T), C27T(H27T), C7T(H7T), C3T(H3T),
 C17T(H17T), C6T(H6T), C13T(H13T), C18T(H18T), C4T(H4T), C5T(H5T), C14T(H14T)
6.d Idealised Me refined as rotating group:
 C26T(H26A,H26B,H26C)
;
_olex2_submission_special_instructions 'No special instructions were received'

loop_
_space_group_symop_operation_xyz
'x, y, z'
'-x, y, -z'
'x+1/2, y+1/2, z+1/2'
'-x+1/2, y+1/2, -z+1/2'

loop_
_atom_site_label
_atom_site_type_symbol
_atom_site_fract_x
_atom_site_fract_y
_atom_site_fract_z
_atom_site_U_iso_or_equiv
_atom_site_adp_type
_atom_site_occupancy
_atom_site_site_symmetry_order
_atom_site_calc_flag
_atom_site_refinement_flags_posn
_atom_site_refinement_flags_adp
_atom_site_refinement_flags_occupancy
_atom_site_disorder_assembly
_atom_site_disorder_group
O5' O 0.6981(2) 0.6398(11) 0.30230(14) 0.1004(16) Uani 1 1 d . . . . .
O21T O 0.7898(3) 0.4840(13) 0.27587(18) 0.1130(19) Uani 1 1 d . . . . .
O1' O 0.5754(3) 0.3627(12) 0.31910(19) 0.1097(18) Uani 1 1 d . . . . .
O5 O 0.7258(3) 0.3326(14) 0.48472(19) 0.131(2) Uani 1 1 d . . . . .
O3' O 0.4764(3) 0.7811(15) 0.2723(2) 0.136(2) Uani 1 1 d . . . . .
C21T C 0.7675(4) 0.6230(18) 0.2990(3) 0.093(2) Uani 1 1 d . . . . .
N1 N 0.5768(3) 0.4283(14) 0.3905(2) 0.111(2) Uani 1 1 d . . . . .
C1' C 0.5433(4) 0.510(2) 0.3477(3) 0.102(3) Uani 1 1 d . . . . .
H1' H 0.492620 0.476136 0.344033 0.122 Uiso 1 1 calc R . . . .
O2 O 0.4743(3) 0.303(2) 0.40662(18) 0.177(3) Uani 1 1 d . . . . .
C4' C 0.5795(4) 0.506(2) 0.2806(3) 0.104(3) Uani 1 1 d . . . . .
H4' H 0.547830 0.432018 0.257143 0.125 Uiso 1 1 calc R . . . .
C22T C 0.8115(3) 0.7903(16) 0.3278(2) 0.091(2) Uani 1 1 d D . . . .
C3 C 0.5723(4) 0.251(2) 0.4592(3) 0.121(3) Uani 1 1 d . . . . .
H3A H 0.608771 0.130210 0.456262 0.146 Uiso 1 1 calc R . . . .
H3B H 0.537259 0.168308 0.473200 0.146 Uiso 1 1 calc R . . . .
C7 C 0.6564(3) 0.4424(18) 0.4009(2) 0.101(3) Uani 1 1 d . . . . .
H7A H 0.674318 0.278988 0.409515 0.121 Uiso 1 1 calc R . . . .
H7B H 0.675324 0.486908 0.375558 0.121 Uiso 1 1 calc R . . . .
C2 C 0.5392(4) 0.326(2) 0.4175(3) 0.119(3) Uani 1 1 d . . . . .
C5' C 0.6528(4) 0.4939(19) 0.2716(2) 0.109(3) Uani 1 1 d . . . . .
H5'A H 0.668763 0.322631 0.272757 0.130 Uiso 1 1 calc R . . . .
H5'B H 0.654901 0.557441 0.243628 0.130 Uiso 1 1 calc R . . . .
C25T C 0.9000(4) 1.113(2) 0.3824(3) 0.122(3) Uani 1 1 d D . . . .
C3' C 0.5521(4) 0.760(2) 0.2903(3) 0.107(3) Uani 1 1 d . . . . .
H3' H 0.579963 0.892367 0.280029 0.129 Uiso 1 1 calc R . . . .
C28T C 0.7848(4) 0.9780(19) 0.3518(3) 0.113(3) Uani 1 1 d D . . . .
H28T H 0.736342 0.992861 0.350758 0.136 Uiso 1 1 calc R . . . .
C23T C 0.8850(4) 0.7638(18) 0.3324(2) 0.108(3) Uani 1 1 d D . . . .
H23T H 0.904952 0.636745 0.318558 0.130 Uiso 1 1 calc R . . . .
C24T C 0.9269(4) 0.927(2) 0.3575(3) 0.135(4) Uani 1 1 d D . . . .
H24T H 0.975476 0.915999 0.358334 0.162 Uiso 1 1 calc R . . . .
C2T C 0.8099(5) 0.091(2) 0.5309(4) 0.148(4) Uani 1 1 d D U . . .
C5 C 0.6786(5) 0.544(2) 0.4782(3) 0.124(3) Uani 1 1 d . . . . .
H5 H 0.696658 0.677999 0.497588 0.148 Uiso 1 1 calc R . . . .
C6 C 0.6823(4) 0.622(2) 0.4343(3) 0.125(3) Uani 1 1 d . . . . .
H6A H 0.655555 0.774892 0.428825 0.150 Uiso 1 1 calc R . . . .
H6B H 0.731039 0.660821 0.432137 0.150 Uiso 1 1 calc R . . . .
C2' C 0.5555(4) 0.771(2) 0.3379(3) 0.108(3) Uani 1 1 d . . . . .
H2'A H 0.601241 0.828250 0.351524 0.129 Uiso 1 1 calc R . . . .
H2'B H 0.519118 0.878411 0.345908 0.129 Uiso 1 1 calc R . . . .
C4 C 0.6050(4) 0.462(2) 0.4874(3) 0.122(3) Uani 1 1 d . . . . .
H4A H 0.609056 0.410115 0.516540 0.146 Uiso 1 1 calc R . . . .
H4B H 0.573528 0.604334 0.483757 0.146 Uiso 1 1 calc R . . . .
C27T C 0.8275(4) 1.136(2) 0.3761(3) 0.120(3) Uani 1 1 d D . . . .
H27T H 0.807310 1.266121 0.389158 0.144 Uiso 1 1 calc R . . . .
C1T C 0.7537(6) 0.283(3) 0.5274(4) 0.170(4) Uani 1 1 d . U . . .
H1TA H 0.716147 0.227067 0.542220 0.204 Uiso 1 1 calc R . . . .
H1TB H 0.772859 0.435533 0.540716 0.204 Uiso 1 1 calc R . . . .
C26T C 0.9472(5) 1.285(2) 0.4100(3) 0.154(4) Uani 1 1 d . . . . .
H26A H 0.983163 1.191207 0.427069 0.231 Uiso 1 1 calc GR . . . .
H26B H 0.920084 1.375336 0.427772 0.231 Uiso 1 1 calc GR . . . .
H26C H 0.968594 1.400042 0.392880 0.231 Uiso 1 1 calc GR . . . .
C12T C 0.3844(4) 0.853(2) 0.2185(3) 0.160(4) Uani 1 1 d D U . . .
C7T C 0.8382(6) 0.030(3) 0.4952(4) 0.176(5) Uani 1 1 d D U . . .
H7T H 0.824070 0.107688 0.469446 0.211 Uiso 1 1 calc R . . . .
C3T C 0.8291(6) -0.022(3) 0.5673(4) 0.182(6) Uani 1 1 d D U . . .
H3T H 0.807922 0.023874 0.590314 0.219 Uiso 1 1 calc R . . . .
C17T C 0.2806(10) 0.959(5) 0.1670(5) 0.270(10) Uani 1 1 d D U . . .
H17T H 0.260381 1.048866 0.143604 0.324 Uiso 1 1 calc R . . . .
C6T C 0.8900(7) -0.159(3) 0.5002(4) 0.201(6) Uani 1 1 d D U . . .
H6T H 0.909844 -0.210838 0.477073 0.242 Uiso 1 1 calc R . . . .
C13T C 0.3415(6) 0.684(4) 0.2360(6) 0.350(15) Uani 1 1 d D U . . .
H13T H 0.361849 0.577205 0.257106 0.420 Uiso 1 1 calc R . . . .
C18T C 0.3537(7) 0.985(4) 0.1842(4) 0.277(10) Uani 1 1 d D U . . .
H18T H 0.381254 1.095835 0.171549 0.333 Uiso 1 1 calc R . . . .
C4T C 0.8794(7) -0.205(3) 0.5721(5) 0.201(6) Uani 1 1 d D U . . .
H4T H 0.891430 -0.285861 0.597715 0.241 Uiso 1 1 calc R . . . .
C15T C 0.2417(6) 0.793(5) 0.1872(7) 0.276(10) Uani 1 1 d D U . . .
C5T C 0.9113(8) -0.265(3) 0.5384(5) 0.196(6) Uani 1 1 d D U . . .
H5T H 0.947965 -0.380092 0.541453 0.235 Uiso 1 1 calc R . . . .
C11T C 0.4561(5) 0.867(2) 0.2357(4) 0.141(4) Uani 1 1 d . U . . .
O11T O 0.4975(4) 0.952(3) 0.2182(3) 0.288(9) Uani 1 1 d . . . . .
C14T C 0.2680(7) 0.672(5) 0.2225(7) 0.396(18) Uani 1 1 d D U . . .
H14T H 0.238807 0.581922 0.237570 0.475 Uiso 1 1 calc R . . . .
C16T C 0.1603(8) 0.807(8) 0.1722(7) 0.412(18) Uani 1 1 d . U . . .

loop_
_atom_site_aniso_label
_atom_site_aniso_U_11
_atom_site_aniso_U_22
_atom_site_aniso_U_33
_atom_site_aniso_U_23
_atom_site_aniso_U_13
_atom_site_aniso_U_12
O5' 0.081(3) 0.110(5) 0.111(4) -0.005(4) 0.017(2) -0.012(3)
O21T 0.118(3) 0.109(5) 0.118(4) -0.012(4) 0.035(3) -0.004(4)
O1' 0.113(3) 0.103(5) 0.114(4) -0.014(4) 0.022(3) -0.003(3)
O5 0.126(4) 0.149(7) 0.110(4) 0.010(5) -0.010(3) 0.014(4)
O3' 0.096(3) 0.162(6) 0.145(5) 0.040(5) -0.003(3) -0.006(4)
C21T 0.098(5) 0.093(7) 0.089(6) 0.005(6) 0.014(4) -0.006(5)
N1 0.083(3) 0.116(6) 0.144(6) -0.009(5) 0.043(4) -0.001(4)
C1' 0.085(4) 0.111(9) 0.110(7) 0.015(7) 0.015(5) 0.002(5)
O2 0.114(4) 0.266(11) 0.155(5) 0.038(7) 0.033(4) -0.026(5)
C4' 0.099(5) 0.095(8) 0.117(7) -0.006(6) 0.012(4) -0.005(5)
C22T 0.085(4) 0.102(7) 0.089(5) 0.007(5) 0.020(4) 0.002(5)
C3 0.107(5) 0.124(10) 0.139(8) 0.019(8) 0.037(6) 0.002(6)
C7 0.064(3) 0.115(8) 0.124(6) 0.009(6) 0.017(4) 0.001(4)
C2 0.078(4) 0.160(10) 0.123(7) 0.001(7) 0.025(5) -0.020(5)
C5' 0.104(5) 0.121(8) 0.102(5) -0.026(6) 0.019(4) -0.018(5)
C25T 0.112(6) 0.119(9) 0.126(7) 0.021(7) -0.008(5) -0.018(6)
C3' 0.089(5) 0.099(8) 0.127(7) 0.017(6) -0.001(4) -0.008(5)
C28T 0.090(5) 0.136(9) 0.113(6) 0.016(7) 0.012(5) -0.010(6)
C23T 0.090(5) 0.110(8) 0.124(6) 0.007(6) 0.015(4) 0.003(5)
C24T 0.088(5) 0.164(12) 0.148(8) 0.005(9) 0.005(5) -0.009(7)
C2T 0.101(6) 0.183(12) 0.149(8) 0.034(8) -0.019(5) -0.020(6)
C5 0.143(8) 0.106(9) 0.117(8) -0.006(6) 0.001(6) 0.006(7)
C6 0.119(6) 0.118(9) 0.136(8) 0.000(8) 0.010(5) -0.005(6)
C2' 0.093(4) 0.121(10) 0.108(7) 0.006(6) 0.014(4) -0.002(5)
C4 0.124(6) 0.119(9) 0.127(7) 0.011(7) 0.038(5) 0.031(6)
C27T 0.109(6) 0.135(9) 0.114(6) -0.016(7) 0.012(5) -0.020(6)
C1T 0.149(8) 0.183(12) 0.172(11) -0.005(9) 0.008(7) 0.004(7)
C26T 0.147(7) 0.138(10) 0.162(8) -0.036(8) -0.026(6) -0.031(7)
C12T 0.111(6) 0.224(14) 0.138(8) 0.002(9) 0.001(5) 0.012(7)
C7T 0.153(8) 0.171(13) 0.204(10) 0.051(10) 0.025(8) 0.045(8)
C3T 0.131(7) 0.247(17) 0.156(8) 0.048(10) -0.017(7) -0.007(8)
C17T 0.206(11) 0.40(3) 0.172(12) 0.033(15) -0.067(10) 0.052(14)
C6T 0.192(11) 0.209(16) 0.203(11) 0.066(12) 0.028(9) 0.072(10)
C13T 0.143(8) 0.52(4) 0.35(2) 0.20(2) -0.083(11) -0.101(15)
C18T 0.168(9) 0.48(3) 0.175(11) 0.100(15) -0.017(8) 0.034(13)
C4T 0.170(11) 0.225(17) 0.194(11) 0.081(13) -0.016(9) -0.015(9)
C15T 0.175(10) 0.33(3) 0.28(2) 0.003(17) -0.088(12) 0.008(13)
C5T 0.169(10) 0.162(13) 0.241(15) 0.070(12) -0.014(9) 0.035(9)
C11T 0.112(6) 0.175(11) 0.135(9) 0.038(9) 0.012(6) -0.007(7)
O11T 0.144(6) 0.50(2) 0.203(8) 0.167(13) -0.016(5) -0.026(9)
C14T 0.154(10) 0.51(4) 0.47(3) 0.23(3) -0.126(15) -0.119(17)
C16T 0.163(9) 0.62(5) 0.40(2) -0.01(3) -0.129(13) 0.022(18)

loop_
_atom_type_symbol
_atom_type_description
_atom_type_scat_dispersion_real
_atom_type_scat_dispersion_imag
_atom_type_scat_source
C C 0.0181 0.0091 'International Tables Vol C Tables 4.2.6.8 and 6.1.1.4'
H H 0.0000 0.0000 'International Tables Vol C Tables 4.2.6.8 and 6.1.1.4'
N N 0.0311 0.0180 'International Tables Vol C Tables 4.2.6.8 and 6.1.1.4'
O O 0.0492 0.0322 'International Tables Vol C Tables 4.2.6.8 and 6.1.1.4'

loop_
_geom_angle_atom_site_label_1
_geom_angle_atom_site_label_2
_geom_angle_atom_site_label_3
_geom_angle
_geom_angle_site_symmetry_1
_geom_angle_site_symmetry_3
_geom_angle_publ_flag
C21T O5' C5' 114.1(6) . . ?
C1' O1' C4' 109.6(7) . . ?
C1T O5 C5 114.9(9) . . ?
C11T O3' C3' 122.4(7) . . ?
O5' C21T C22T 112.9(8) . . ?
O21T C21T O5' 123.0(8) . . ?
O21T C21T C22T 124.0(7) . . ?
C1' N1 C7 117.9(6) . . ?
C2 N1 C1' 121.5(7) . . ?
C2 N1 C7 120.4(7) . . ?
O1' C1' N1 105.3(7) . . ?
O1' C1' H1' 109.8 . . ?
O1' C1' C2' 107.3(7) . . ?
N1 C1' H1' 109.8 . . ?
C2' C1' N1 114.7(9) . . ?
C2' C1' H1' 109.8 . . ?
O1' C4' H4' 109.3 . . ?
O1' C4' C5' 108.3(7) . . ?
O1' C4' C3' 103.7(7) . . ?
C5' C4' H4' 109.3 . . ?
C5' C4' C3' 116.8(8) . . ?
C3' C4' H4' 109.3 . . ?
C28T C22T C21T 124.2(7) . . ?
C23T C22T C21T 118.6(8) . . ?
C23T C22T C28T 117.2(8) . . ?
H3A C3 H3B 107.5 . . ?
C2 C3 H3A 108.5 . . ?
C2 C3 H3B 108.5 . . ?
C2 C3 C4 115.0(9) . . ?
C4 C3 H3A 108.5 . . ?
C4 C3 H3B 108.5 . . ?
N1 C7 H7A 108.7 . . ?
N1 C7 H7B 108.7 . . ?
H7A C7 H7B 107.6 . . ?
C6 C7 N1 114.3(6) . . ?
C6 C7 H7A 108.7 . . ?
C6 C7 H7B 108.7 . . ?
N1 C2 C3 120.9(7) . . ?
O2 C2 N1 118.4(9) . . ?
O2 C2 C3 120.7(8) . . ?
O5' C5' C4' 109.6(6) . . ?
O5' C5' H5'A 109.8 . . ?
O5' C5' H5'B 109.8 . . ?
C4' C5' H5'A 109.8 . . ?
C4' C5' H5'B 109.8 . . ?
H5'A C5' H5'B 108.2 . . ?
C24T C25T C26T 122.1(8) . . ?
C27T C25T C24T 115.0(9) . . ?
C27T C25T C26T 122.7(11) . . ?
O3' C3' C4' 109.9(8) . . ?
O3' C3' H3' 111.4 . . ?
O3' C3' C2' 106.3(6) . . ?
C4' C3' H3' 111.4 . . ?
C4' C3' C2' 106.3(8) . . ?
C2' C3' H3' 111.4 . . ?
C22T C28T H28T 119.0 . . ?
C27T C28T C22T 122.0(8) . . ?
C27T C28T H28T 119.0 . . ?
C22T C23T H23T 120.3 . . ?
C24T C23T C22T 119.3(8) . . ?
C24T C23T H23T 120.3 . . ?
C25T C24T H24T 118.3 . . ?
C23T C24T C25T 123.4(8) . . ?
C23T C24T H24T 118.3 . . ?
C7T C2T C1T 118.5(11) . . ?
C3T C2T C1T 119.3(12) . . ?
C3T C2T C7T 122.2(14) . . ?
O5 C5 H5 109.4 . . ?
O5 C5 C6 104.0(8) . . ?
O5 C5 C4 108.5(8) . . ?
C6 C5 H5 109.4 . . ?
C6 C5 C4 115.8(8) . . ?
C4 C5 H5 109.4 . . ?
C7 C6 C5 116.5(9) . . ?
C7 C6 H6A 108.2 . . ?
C7 C6 H6B 108.2 . . ?
C5 C6 H6A 108.2 . . ?
C5 C6 H6B 108.2 . . ?
H6A C6 H6B 107.3 . . ?
C1' C2' C3' 101.0(8) . . ?
C1' C2' H2'A 111.6 . . ?
C1' C2' H2'B 111.6 . . ?
C3' C2' H2'A 111.6 . . ?
C3' C2' H2'B 111.6 . . ?
H2'A C2' H2'B 109.4 . . ?
C3 C4 C5 113.8(7) . . ?
C3 C4 H4A 108.8 . . ?
C3 C4 H4B 108.8 . . ?
C5 C4 H4A 108.8 . . ?
C5 C4 H4B 108.8 . . ?
H4A C4 H4B 107.7 . . ?
C25T C27T H27T 118.7 . . ?
C28T C27T C25T 122.7(10) . . ?
C28T C27T H27T 118.7 . . ?
O5 C1T C2T 111.5(10) . . ?
O5 C1T H1TA 109.3 . . ?
O5 C1T H1TB 109.3 . . ?
C2T C1T H1TA 109.3 . . ?
C2T C1T H1TB 109.3 . . ?
H1TA C1T H1TB 108.0 . . ?
C25T C26T H26A 109.5 . . ?
C25T C26T H26B 109.5 . . ?
C25T C26T H26C 109.5 . . ?
H26A C26T H26B 109.5 . . ?
H26A C26T H26C 109.5 . . ?
H26B C26T H26C 109.5 . . ?
C13T C12T C11T 118.4(11) . . ?
C18T C12T C13T 116.9(10) . . ?
C18T C12T C11T 124.6(12) . . ?
C2T C7T H7T 122.2 . . ?
C2T C7T C6T 115.7(13) . . ?
C6T C7T H7T 122.2 . . ?
C2T C3T H3T 119.0 . . ?
C2T C3T C4T 121.9(15) . . ?
C4T C3T H3T 119.0 . . ?
C18T C17T H17T 121.7 . . ?
C15T C17T H17T 121.7 . . ?
C15T C17T C18T 116.6(12) . . ?
C7T C6T H6T 119.4 . . ?
C5T C6T C7T 121.3(14) . . ?
C5T C6T H6T 119.4 . . ?
C12T C13T H13T 119.1 . . ?
C12T C13T C14T 121.8(14) . . ?
C14T C13T H13T 119.1 . . ?
C12T C18T C17T 122.5(14) . . ?
C12T C18T H18T 118.8 . . ?
C17T C18T H18T 118.8 . . ?
C3T C4T H4T 120.8 . . ?
C5T C4T C3T 118.4(16) . . ?
C5T C4T H4T 120.8 . . ?
C17T C15T C16T 114(2) . . ?
C14T C15T C17T 123.3(11) . . ?
C14T C15T C16T 121.2(19) . . ?
C6T C5T C4T 120.4(16) . . ?
C6T C5T H5T 119.8 . . ?
C4T C5T H5T 119.8 . . ?
O3' C11T C12T 119.5(10) . . ?
O11T C11T O3' 117.8(11) . . ?
O11T C11T C12T 122.8(13) . . ?
C13T C14T H14T 121.0 . . ?
C15T C14T C13T 118.0(15) . . ?
C15T C14T H14T 121.0 . . ?

loop_
_geom_bond_atom_site_label_1
_geom_bond_atom_site_label_2
_geom_bond_distance
_geom_bond_site_symmetry_2
_geom_bond_publ_flag
O5' C21T 1.357(8) . ?
O5' C5' 1.444(8) . ?
O21T C21T 1.180(9) . ?
O1' C1' 1.421(9) . ?
O1' C4' 1.470(10) . ?
O5 C5 1.450(11) . ?
O5 C1T 1.422(11) . ?
O3' C3' 1.485(8) . ?
O3' C11T 1.270(11) . ?
C21T C22T 1.465(11) . ?
N1 C1' 1.495(10) . ?
N1 C7 1.515(8) . ?
N1 C2 1.330(10) . ?
C1' H1' 0.9800 . ?
C1' C2' 1.469(13) . ?
O2 C2 1.250(8) . ?
C4' H4' 0.9800 . ?
C4' C5' 1.481(10) . ?
C4' C3' 1.512(12) . ?
C22T C28T 1.413(9) . ?
C22T C23T 1.403(9) . ?
C3 H3A 0.9700 . ?
C3 H3B 0.9700 . ?
C3 C2 1.453(11) . ?
C3 C4 1.530(13) . ?
C7 H7A 0.9700 . ?
C7 H7B 0.9700 . ?
C7 C6 1.477(12) . ?
C5' H5'A 0.9700 . ?
C5' H5'B 0.9700 . ?
C25T C24T 1.427(13) . ?
C25T C27T 1.382(9) . ?
C25T C26T 1.491(13) . ?
C3' H3' 0.9800 . ?
C3' C2' 1.523(10) . ?
C28T H28T 0.9300 . ?
C28T C27T 1.346(11) . ?
C23T H23T 0.9300 . ?
C23T C24T 1.370(9) . ?
C24T H24T 0.9300 . ?
C2T C1T 1.485(16) . ?
C2T C7T 1.382(10) . ?
C2T C3T 1.323(14) . ?
C5 H5 0.9800 . ?
C5 C6 1.487(12) . ?
C5 C4 1.551(12) . ?
C6 H6A 0.9700 . ?
C6 H6B 0.9700 . ?
C2' H2'A 0.9700 . ?
C2' H2'B 0.9700 . ?
C4 H4A 0.9700 . ?
C4 H4B 0.9700 . ?
C27T H27T 0.9300 . ?
C1T H1TA 0.9700 . ?
C1T H1TB 0.9700 . ?
C26T H26A 0.9600 . ?
C26T H26B 0.9600 . ?
C26T H26C 0.9600 . ?
C12T C13T 1.402(17) . ?
C12T C18T 1.367(10) . ?
C12T C11T 1.407(12) . ?
C7T H7T 0.9300 . ?
C7T C6T 1.413(16) . ?
C3T H3T 0.9300 . ?
C3T C4T 1.372(11) . ?
C17T H17T 0.9300 . ?
C17T C18T 1.44(2) . ?
C17T C15T 1.388(12) . ?
C6T H6T 0.9300 . ?
C6T C5T 1.360(10) . ?
C13T H13T 0.9300 . ?
C13T C14T 1.414(11) . ?
C18T H18T 0.9300 . ?
C4T H4T 0.9300 . ?
C4T C5T 1.362(19) . ?
C15T C14T 1.34(2) . ?
C15T C16T 1.567(16) . ?
C5T H5T 0.9300 . ?
C11T O11T 1.137(11) . ?
C14T H14T 0.9300 . ?

loop_
_smtbx_masks_void_nr
_smtbx_masks_void_average_x
_smtbx_masks_void_average_y
_smtbx_masks_void_average_z
_smtbx_masks_void_volume
_smtbx_masks_void_count_electrons
_smtbx_masks_void_content
1 0.000 0.283 0.500 9.6 0.7 ?
2 0.122 0.311 0.087 73.7 15.8 ?
3 -0.122 0.311 0.913 73.7 15.9 ?
4 0.378 0.811 0.413 73.7 15.9 ?
5 0.500 0.783 0.000 9.6 0.7 ?
6 0.622 0.811 0.587 73.7 15.8 ?
